data_1560740
loop_
_publ_author_name
'Elias Jesu Packiam, D.'
'Vidyasagar, Kanamaluru'

_publ_section_title
;
 Hydrothermal syntheses and characterization of phenyl- and
 benzyl-phosphonates and ethylene- and propylene-diphosphonates of
 cobalt(II), ACo(O3PR)2&#x00B7;xH2O and ACo(O3P-R-PO3)&#x00B7;2H2O (A =
 Ca, Sr, Ba; R = Ph, CH2Ph, -CH2CH2-, -CH2CH2CH2-)
;
_journal_name_full 'Journal of Solid State Chemistry'
_journal_page_first 115
_journal_page_last 122
_journal_paper_doi 10.1016/j.jssc.2018.08.031
_journal_volume 268
_journal_year 2018
_chemical_formula_moiety 'C12 H12 Ca Co O7 P2'
_chemical_formula_sum 'C12 H12 Ca Co O7 P2'
_chemical_formula_weight 429.17
_space_group_crystal_system monoclinic
_space_group_IT_number 14
_space_group_name_Hall '-P 2ybc'
_space_group_name_H-M_alt 'P 1 21/c 1'
_atom_sites_solution_hydrogens mixed
_cell_angle_alpha 90
_cell_angle_beta 110.090(2)
_cell_angle_gamma 90
_cell_formula_units_Z 4
_cell_length_a 15.9372(7)
_cell_length_b 8.4078(3)
_cell_length_c 12.8703(6)
_cell_measurement_reflns_used 2547
_cell_measurement_temperature 293(2)
_cell_measurement_theta_max 24.35
_cell_measurement_theta_min 2.72
_cell_volume 1619.65(12)
_computing_cell_refinement APEXII,Bruker,2004
_computing_data_collection APEXII,Bruker,2004
_computing_data_reduction SAINT,Bruker,2004
_computing_molecular_graphics 'ORTEP-3 (Farrugia, 1997)'
_computing_publication_material 'SHELXL-97 (Sheldrick, 1997)'
_computing_structure_refinement 'SHELXL-2014/7 (Sheldrick, 2014)'
_computing_structure_solution 'SHELXL-2014/7 (Sheldrick, 2014)'
_diffrn_ambient_temperature 293(2)
_diffrn_measured_fraction_theta_full 1.000
_diffrn_measured_fraction_theta_max 1.000
_diffrn_measurement_device_type 'Bruker ApexII ccd area detector'
_diffrn_measurement_method 'phi and omega scans'
_diffrn_radiation_type MoK\a
_diffrn_radiation_wavelength 0.71073
_diffrn_reflns_av_R_equivalents 0.0880
_diffrn_reflns_av_unetI/netI 0.0711
_diffrn_reflns_Laue_measured_fraction_full 1.000
_diffrn_reflns_Laue_measured_fraction_max 1.000
_diffrn_reflns_limit_h_max 18
_diffrn_reflns_limit_h_min -18
_diffrn_reflns_limit_k_max 9
_diffrn_reflns_limit_k_min -9
_diffrn_reflns_limit_l_max 15
_diffrn_reflns_limit_l_min -15
_diffrn_reflns_number 16311
_diffrn_reflns_point_group_measured_fraction_full 1.000
_diffrn_reflns_point_group_measured_fraction_max 1.000
_diffrn_reflns_theta_full 24.998
_diffrn_reflns_theta_max 24.998
_diffrn_reflns_theta_min 2.722
_diffrn_source 'fine-focus sealed tube'
_exptl_absorpt_coefficient_mu 1.604
_exptl_absorpt_correction_T_max 0.740
_exptl_absorpt_correction_T_min 0.740
_exptl_absorpt_correction_type multi-scan
_exptl_absorpt_process_details SADABS(Bruker,2004)
_exptl_crystal_colour blue
_exptl_crystal_density_diffrn 1.760
_exptl_crystal_description platelet
_exptl_crystal_F_000 868
_exptl_crystal_size_max 0.200
_exptl_crystal_size_mid 0.200
_exptl_crystal_size_min 0.100
_refine_diff_density_max 0.503
_refine_diff_density_min -0.718
_refine_diff_density_rms 0.112
_refine_ls_extinction_coef .
_refine_ls_extinction_method none
_refine_ls_goodness_of_fit_ref 0.970
_refine_ls_hydrogen_treatment mixed
_refine_ls_matrix_type full
_refine_ls_number_parameters 290
_refine_ls_number_reflns 2839
_refine_ls_number_restraints 339
_refine_ls_restrained_S_all 0.948
_refine_ls_R_factor_all 0.0840
_refine_ls_R_factor_gt 0.0470
_refine_ls_shift/su_max 0.001
_refine_ls_shift/su_mean 0.000
_refine_ls_structure_factor_coef Fsqd
_refine_ls_weighting_details 'w=1/[\s^2^(Fo^2^)+(0.0478P)^2^+5.7405P] where P=(Fo^2^+2Fc^2^)/3'
_refine_ls_weighting_scheme calc
_refine_ls_wR_factor_gt 0.0995
_refine_ls_wR_factor_ref 0.1189
_reflns_Friedel_coverage 0.000
_reflns_Friedel_fraction_full .
_reflns_Friedel_fraction_max .
_reflns_number_gt 1994
_reflns_number_total 2839
_reflns_threshold_expression 'I > 2\s(I)'
_cod_data_source_file 1.cif
_cod_data_source_block CaCo(O3PPh)2-H2O(1)
_cod_original_sg_symbol_H-M 'P 21/c'
_cod_database_code 1560740
_shelx_space_group_comment
;
The symmetry employed for this shelxl refinement is uniquely defined
by the following loop, which should always be used as a source of
symmetry information in preference to the above space-group names.
They are only intended as comments.
;
_shelx_estimated_absorpt_t_min 0.740
_shelx_estimated_absorpt_t_max 0.856

loop_
_space_group_symop_operation_xyz
'x, y, z'
'-x, y+1/2, -z+1/2'
'-x, -y, -z'
'x, -y-1/2, z-1/2'

loop_
_atom_site_label
_atom_site_type_symbol
_atom_site_fract_x
_atom_site_fract_y
_atom_site_fract_z
_atom_site_U_iso_or_equiv
_atom_site_adp_type
_atom_site_occupancy
_atom_site_site_symmetry_order
_atom_site_calc_flag
_atom_site_refinement_flags_posn
_atom_site_refinement_flags_adp
_atom_site_refinement_flags_occupancy
_atom_site_disorder_assembly
_atom_site_disorder_group
Ca1 Ca 0.02292(7) 0.81367(13) 0.10292(9) 0.0201(3) Uani 1 1 d . . . . .
Co1 Co 0.99184(5) 0.89209(8) 0.34464(6) 0.0213(2) Uani 1 1 d . . . . .
P1 P 0.87542(9) 0.93884(16) 0.46370(12) 0.0192(3) Uani 1 1 d . . . . .
P2 P 0.10440(9) 0.58601(16) 0.37420(12) 0.0176(3) Uani 1 1 d . . . . .
O1 O 0.9176(2) 0.7935(4) 0.4257(3) 0.0210(8) Uani 1 1 d . . . . .
O2 O 0.9144(2) 0.9429(4) 0.5908(3) 0.0255(9) Uani 1 1 d . . . . .
O3 O 0.8975(2) 0.0851(4) 0.4108(3) 0.0276(9) Uani 1 1 d . . . . .
O4 O 0.0809(2) 0.4288(4) 0.3094(3) 0.0222(8) Uani 1 1 d . . . . .
O5 O 0.0615(2) 0.7261(4) 0.2984(3) 0.0207(8) Uani 1 1 d . . . . .
O6 O 0.0733(2) 0.5709(4) 0.4721(3) 0.0243(9) Uani 1 1 d . . . . .
O7W O 0.1261(3) 0.0134(6) 0.2086(5) 0.0322(11) Uani 1 1 d . . . . .
C1 C 0.7580(4) 0.9071(7) 0.4214(5) 0.0330(15) Uani 1 1 d D U . . .
C4 C 0.5757(7) 0.8615(15) 0.3495(10) 0.113(4) Uani 1 1 d D U . . .
H4 H 0.5142 0.8464 0.3257 0.136 Uiso 1 1 calc R U . A 1
C2A C 0.7090(6) 0.9406(16) 0.4864(9) 0.076(4) Uani 0.798(9) 1 d D U P B 1
H2A H 0.7382 0.9773 0.5580 0.091 Uiso 0.798(9) 1 calc R U P B 1
C3A C 0.6173(7) 0.922(2) 0.4500(12) 0.106(4) Uani 0.798(9) 1 d D U P B 1
H3A H 0.5849 0.9511 0.4950 0.127 Uiso 0.798(9) 1 calc R U P B 1
C5A C 0.6225(7) 0.8202(17) 0.2788(10) 0.094(4) Uani 0.798(9) 1 d D U P B 1
H5A H 0.5929 0.7770 0.2093 0.113 Uiso 0.798(9) 1 calc R U P B 1
C6A C 0.7143(6) 0.8456(14) 0.3153(8) 0.069(3) Uani 0.798(9) 1 d D U P B 1
H6A H 0.7466 0.8218 0.2693 0.083 Uiso 0.798(9) 1 calc R U P B 1
C2B C 0.723(2) 0.810(4) 0.484(3) 0.074(9) Uani 0.202(9) 1 d D U P B 2
H2B H 0.7598 0.7566 0.5461 0.089 Uiso 0.202(9) 1 calc R U P B 2
C3B C 0.630(2) 0.794(5) 0.450(2) 0.092(10) Uani 0.202(9) 1 d D U P B 2
H3B H 0.6046 0.7383 0.4936 0.111 Uiso 0.202(9) 1 calc R U P B 2
C5B C 0.608(2) 0.977(5) 0.299(4) 0.102(10) Uani 0.202(9) 1 d D U P B 2
H5B H 0.5703 1.0417 0.2441 0.122 Uiso 0.202(9) 1 calc R U P B 2
C6B C 0.699(2) 0.991(5) 0.335(3) 0.078(9) Uani 0.202(9) 1 d D U P B 2
H6B H 0.7235 1.0620 0.2977 0.094 Uiso 0.202(9) 1 calc R U P B 2
C7 C 0.2231(4) 0.6128(7) 0.4215(5) 0.0321(14) Uani 1 1 d D U . . .
C10 C 0.4069(6) 0.6492(14) 0.4943(9) 0.100(4) Uani 1 1 d D U . . .
H10 H 0.4689 0.6564 0.5192 0.120 Uiso 1 1 calc R U . C 3
C8A C 0.2659(14) 0.645(3) 0.3486(17) 0.060(6) Uani 0.55(4) 1 d D U P D 3
H8A H 0.2327 0.6560 0.2738 0.072 Uiso 0.55(4) 1 calc R U P D 3
C9A C 0.3581(14) 0.661(4) 0.3838(14) 0.073(6) Uani 0.55(4) 1 d D U P D 3
H9A H 0.3865 0.6795 0.3328 0.088 Uiso 0.55(4) 1 calc R U P D 3
C11A C 0.3613(13) 0.626(4) 0.5693(18) 0.094(8) Uani 0.55(4) 1 d D U P D 3
H11A H 0.3937 0.6259 0.6448 0.113 Uiso 0.55(4) 1 calc R U P D 3
C12A C 0.2695(12) 0.604(4) 0.5340(13) 0.070(7) Uani 0.55(4) 1 d D U P D 3
H12A H 0.2403 0.5838 0.5840 0.084 Uiso 0.55(4) 1 calc R U P D 3
C8B C 0.2621(18) 0.710(4) 0.365(3) 0.064(8) Uani 0.45(4) 1 d D U P D 4
H8B H 0.2269 0.7627 0.3015 0.077 Uiso 0.45(4) 1 calc R U P D 4
C9B C 0.3537(17) 0.730(4) 0.403(2) 0.081(8) Uani 0.45(4) 1 d D U P D 4
H9B H 0.3795 0.7997 0.3669 0.098 Uiso 0.45(4) 1 calc R U P D 4
C11B C 0.3707(17) 0.548(4) 0.551(3) 0.098(9) Uani 0.45(4) 1 d D U P D 4
H11B H 0.4062 0.4900 0.6112 0.118 Uiso 0.45(4) 1 calc R U P D 4
C12B C 0.2791(17) 0.536(4) 0.513(2) 0.071(8) Uani 0.45(4) 1 d D U P D 4
H12B H 0.2534 0.4719 0.5525 0.085 Uiso 0.45(4) 1 calc R U P D 4
H7B H 0.123(5) 0.081(9) 0.172(6) 0.06(3) Uiso 1 1 d . . . . .
H7A H 0.129(4) 0.040(8) 0.257(5) 0.02(2) Uiso 1 1 d . . . . .

loop_
_atom_site_aniso_label
_atom_site_aniso_U_11
_atom_site_aniso_U_22
_atom_site_aniso_U_33
_atom_site_aniso_U_23
_atom_site_aniso_U_13
_atom_site_aniso_U_12
Ca1 0.0262(6) 0.0180(6) 0.0191(6) -0.0003(5) 0.0117(5) 0.0021(5)
Co1 0.0254(4) 0.0206(4) 0.0209(4) 0.0006(3) 0.0118(3) -0.0007(3)
P1 0.0190(7) 0.0195(7) 0.0211(8) 0.0003(6) 0.0095(6) -0.0005(6)
P2 0.0178(7) 0.0175(7) 0.0193(8) -0.0001(6) 0.0085(6) -0.0002(5)
O1 0.025(2) 0.0173(19) 0.025(2) -0.0008(16) 0.0143(16) 0.0020(15)
O2 0.031(2) 0.033(2) 0.017(2) -0.0026(17) 0.0137(17) -0.0038(17)
O3 0.025(2) 0.021(2) 0.037(2) 0.0082(18) 0.0105(18) -0.0032(16)
O4 0.032(2) 0.0180(19) 0.019(2) -0.0039(16) 0.0114(16) -0.0016(16)
O5 0.026(2) 0.0148(18) 0.022(2) 0.0061(16) 0.0103(16) 0.0018(15)
O6 0.030(2) 0.028(2) 0.020(2) -0.0021(17) 0.0149(17) -0.0007(17)
O7W 0.042(3) 0.033(3) 0.022(3) 0.003(3) 0.011(2) -0.004(2)
C1 0.021(3) 0.038(4) 0.041(4) 0.004(3) 0.012(3) -0.001(3)
C4 0.045(5) 0.150(9) 0.133(9) 0.006(8) 0.016(6) -0.021(6)
C2A 0.036(5) 0.124(9) 0.077(7) -0.037(7) 0.029(5) -0.015(6)
C3A 0.048(6) 0.157(11) 0.129(10) -0.032(9) 0.050(6) -0.008(7)
C5A 0.049(6) 0.121(10) 0.085(8) -0.013(7) -0.011(6) -0.023(7)
C6A 0.041(5) 0.097(8) 0.054(6) -0.015(6) -0.001(4) -0.012(5)
C2B 0.054(14) 0.091(15) 0.080(15) 0.010(13) 0.026(12) -0.010(13)
C3B 0.066(15) 0.109(16) 0.105(16) 0.003(14) 0.034(12) -0.015(14)
C5B 0.068(14) 0.116(15) 0.109(15) 0.008(13) 0.015(12) -0.013(13)
C6B 0.047(13) 0.095(14) 0.083(14) 0.017(13) 0.011(11) -0.016(12)
C7 0.020(3) 0.037(3) 0.039(4) 0.000(3) 0.010(3) 0.001(3)
C10 0.027(5) 0.136(9) 0.123(9) -0.006(8) 0.008(5) -0.012(5)
C8A 0.030(8) 0.092(14) 0.056(9) -0.028(10) 0.012(6) -0.016(9)
C9A 0.029(8) 0.109(15) 0.096(12) -0.033(11) 0.040(8) -0.021(10)
C11A 0.040(10) 0.135(18) 0.084(12) 0.010(13) -0.009(8) -0.003(12)
C12A 0.020(7) 0.120(17) 0.062(10) 0.008(11) 0.005(7) 0.001(10)
C8B 0.033(10) 0.090(17) 0.073(14) 0.023(13) 0.021(9) -0.017(12)
C9B 0.036(11) 0.109(18) 0.105(15) 0.005(14) 0.032(11) -0.029(13)
C11B 0.038(12) 0.087(17) 0.131(17) 0.036(15) -0.019(12) 0.003(12)
C12B 0.038(11) 0.066(15) 0.089(15) 0.038(12) -0.004(11) 0.006(10)

loop_
_atom_type_symbol
_atom_type_description
_atom_type_scat_dispersion_real
_atom_type_scat_dispersion_imag
_atom_type_scat_source
C C 0.0033 0.0016 'International Tables Vol C Tables 4.2.6.8 and 6.1.1.4'
H H 0.0000 0.0000 'International Tables Vol C Tables 4.2.6.8 and 6.1.1.4'
O O 0.0106 0.0060 'International Tables Vol C Tables 4.2.6.8 and 6.1.1.4'
P P 0.1023 0.0942 'International Tables Vol C Tables 4.2.6.8 and 6.1.1.4'
Ca Ca 0.2262 0.3064 'International Tables Vol C Tables 4.2.6.8 and 6.1.1.4'
Co Co 0.3494 0.9721 'International Tables Vol C Tables 4.2.6.8 and 6.1.1.4'

loop_
_geom_angle_atom_site_label_1
_geom_angle_atom_site_label_2
_geom_angle_atom_site_label_3
_geom_angle
_geom_angle_site_symmetry_1
_geom_angle_site_symmetry_3
O6 Ca1 O3 87.54(14) 4_575 2_655
O6 Ca1 O7W 77.24(17) 4_575 1_565
O3 Ca1 O7W 109.34(15) 2_655 1_565
O6 Ca1 O5 146.48(13) 4_575 .
O3 Ca1 O5 83.18(13) 2_655 .
O7W Ca1 O5 75.66(17) 1_565 .
O6 Ca1 O1 77.18(12) 4_575 4_475
O3 Ca1 O1 81.15(12) 2_655 4_475
O7W Ca1 O1 151.82(17) 1_565 4_475
O5 Ca1 O1 132.37(12) . 4_475
O6 Ca1 O4 128.03(12) 4_575 2
O3 Ca1 O4 144.33(13) 2_655 2
O7W Ca1 O4 84.55(16) 1_565 2
O5 Ca1 O4 68.27(11) . 2
O1 Ca1 O4 102.18(12) 4_475 2
O6 Ca1 O6 72.09(13) 4_575 2
O3 Ca1 O6 155.20(13) 2_655 2
O7W Ca1 O6 80.42(15) 1_565 2
O5 Ca1 O6 121.61(12) . 2
O1 Ca1 O6 80.63(11) 4_475 2
O4 Ca1 O6 56.95(11) 2 2
O6 Ca1 O2 131.29(12) 4_575 4_475
O3 Ca1 O2 72.36(12) 2_655 4_475
O7W Ca1 O2 151.03(17) 1_565 4_475
O5 Ca1 O2 75.88(11) . 4_475
O1 Ca1 O2 56.52(11) 4_475 4_475
O4 Ca1 O2 80.04(11) 2 4_475
O6 Ca1 O2 110.45(11) 2 4_475
O6 Ca1 P2 99.17(10) 4_575 2
O3 Ca1 P2 171.70(10) 2_655 2
O7W Ca1 P2 77.13(13) 1_565 2
O5 Ca1 P2 93.68(9) . 2
O1 Ca1 P2 95.49(9) 4_475 2
O4 Ca1 P2 28.91(8) 2 2
O6 Ca1 P2 28.64(8) 2 2
O2 Ca1 P2 99.44(8) 4_475 2
O6 Ca1 P1 103.95(10) 4_575 4_475
O3 Ca1 P1 74.19(9) 2_655 4_475
O7W Ca1 P1 176.39(13) 1_565 4_475
O5 Ca1 P1 104.32(9) . 4_475
O1 Ca1 P1 28.05(8) 4_475 4_475
O4 Ca1 P1 92.09(9) 2 4_475
O6 Ca1 P1 96.65(9) 2 4_475
O2 Ca1 P1 28.49(8) 4_475 4_475
P2 Ca1 P1 99.28(5) 2 4_475
O6 Ca1 Co1 141.79(10) 4_575 1_455
O3 Ca1 Co1 118.94(10) 2_655 1_455
O7W Ca1 Co1 68.45(15) 1_565 1_455
O5 Ca1 Co1 35.90(8) . 1_455
O1 Ca1 Co1 130.39(9) 4_475 1_455
O4 Ca1 Co1 34.78(8) 2 1_455
O6 Ca1 Co1 85.77(8) 2 1_455
O2 Ca1 Co1 85.22(8) 4_475 1_455
P2 Ca1 Co1 57.82(3) 2 1_455
P1 Ca1 Co1 109.35(4) 4_475 1_455
O6 Ca1 Co1 60.34(9) 4_575 4_475
O3 Ca1 Co1 56.40(10) 2_655 4_475
O7W Ca1 Co1 134.40(15) 1_565 4_475
O5 Ca1 Co1 133.96(9) . 4_475
O1 Ca1 Co1 31.92(8) 4_475 4_475
O4 Ca1 Co1 134.10(9) 2 4_475
O6 Ca1 Co1 100.18(8) 2 4_475
O2 Ca1 Co1 71.76(8) 4_475 4_475
P2 Ca1 Co1 123.00(4) 2 4_475
P1 Ca1 Co1 48.03(3) 4_475 4_475
Co1 Ca1 Co1 156.89(4) 1_455 4_475
O4 Co1 O5 90.28(14) 2_655 1_655
O4 Co1 O2 114.34(15) 2_655 3_776
O5 Co1 O2 101.31(14) 1_655 3_776
O4 Co1 O1 110.10(15) 2_655 .
O5 Co1 O1 110.71(14) 1_655 .
O2 Co1 O1 124.12(15) 3_776 .
O4 Co1 P1 105.02(11) 2_655 .
O5 Co1 P1 143.02(10) 1_655 .
O2 Co1 P1 102.46(11) 3_776 .
O1 Co1 P1 32.48(10) . .
O4 Co1 Ca1 46.99(10) 2_655 1_655
O5 Co1 Ca1 46.92(10) 1_655 1_655
O2 Co1 Ca1 101.13(10) 3_776 1_655
O1 Co1 Ca1 134.22(10) . 1_655
P1 Co1 Ca1 149.58(4) . 1_655
O4 Co1 Ca1 148.74(11) 2_655 4_676
O5 Co1 Ca1 91.42(10) 1_655 4_676
O2 Co1 Ca1 95.89(11) 3_776 4_676
O1 Co1 Ca1 41.02(10) . 4_676
P1 Co1 Ca1 58.33(4) . 4_676
Ca1 Co1 Ca1 137.19(3) 1_655 4_676
O4 Co1 Ca1 88.89(10) 2_655 2_655
O5 Co1 Ca1 144.67(10) 1_655 2_655
O2 Co1 Ca1 48.11(11) 3_776 2_655
O1 Co1 Ca1 102.67(10) . 2_655
P1 Co1 Ca1 70.43(4) . 2_655
Ca1 Co1 Ca1 113.64(3) 1_655 2_655
Ca1 Co1 Ca1 107.00(3) 4_676 2_655
O3 P1 O2 113.0(2) 1_565 .
O3 P1 O1 107.9(2) 1_565 .
O2 P1 O1 107.0(2) . .
O3 P1 C1 111.6(3) 1_565 .
O2 P1 C1 109.1(2) . .
O1 P1 C1 108.0(2) . .
O3 P1 Co1 64.33(15) 1_565 .
O2 P1 Co1 118.83(15) . .
O1 P1 Co1 43.93(13) . .
C1 P1 Co1 129.3(2) . .
O3 P1 Ca1 123.48(15) 1_565 4_676
O2 P1 Ca1 58.10(14) . 4_676
O1 P1 Ca1 48.95(14) . 4_676
C1 P1 Ca1 124.2(2) . 4_676
Co1 P1 Ca1 73.64(4) . 4_676
O6 P2 O5 113.1(2) . .
O6 P2 O4 106.9(2) . .
O5 P2 O4 110.1(2) . .
O6 P2 C7 109.8(2) . .
O5 P2 C7 107.9(2) . .
O4 P2 C7 108.9(2) . .
O6 P2 Ca1 56.78(14) . 2_545
O5 P2 Ca1 117.31(14) . 2_545
O4 P2 Ca1 51.66(14) . 2_545
C7 P2 Ca1 134.5(2) . 2_545
P1 O1 Co1 103.59(18) . .
P1 O1 Ca1 103.00(18) . 4_676
Co1 O1 Ca1 107.06(14) . 4_676
P1 O2 Co1 115.4(2) . 3_776
P1 O2 Ca1 93.41(17) . 4_676
Co1 O2 Ca1 98.95(14) 3_776 4_676
P1 O3 Ca1 157.1(2) 1_545 2_645
P2 O4 Co1 129.5(2) . 2_645
P2 O4 Ca1 99.43(17) . 2_545
Co1 O4 Ca1 98.23(14) 2_645 2_545
P2 O5 Co1 121.3(2) . 1_455
P2 O5 Ca1 140.6(2) . .
Co1 O5 Ca1 97.17(13) 1_455 .
P2 O6 Ca1 150.2(2) . 4_576
P2 O6 Ca1 94.58(17) . 2_545
Ca1 O6 Ca1 107.91(13) 4_576 2_545
Ca1 O7W H7B 107(6) 1_545 .
Ca1 O7W H7A 126(6) 1_545 .
H7B O7W H7A 109(9) . .
C6B C1 C2B 118(2) . .
C2A C1 C6A 118.6(7) . .
C2A C1 P1 123.2(6) . .
C6B C1 P1 121.5(16) . .
C2B C1 P1 120.1(16) . .
C6A C1 P1 118.2(6) . .
C5B C4 C3B 121(2) . .
C3A C4 C5A 121.6(10) . .
C3A C4 H4 119.2 . .
C5A C4 H4 119.2 . .
C1 C2A C3A 122.2(10) . .
C1 C2A H2A 118.9 . .
C3A C2A H2A 118.9 . .
C4 C3A C2A 119.1(11) . .
C4 C3A H3A 120.4 . .
C2A C3A H3A 120.4 . .
C6A C5A C4 118.3(10) . .
C6A C5A H5A 120.8 . .
C4 C5A H5A 120.8 . .
C5A C6A C1 119.9(9) . .
C5A C6A H6A 120.0 . .
C1 C6A H6A 120.0 . .
C3B C2B C1 118(3) . .
C3B C2B H2B 121.1 . .
C1 C2B H2B 121.1 . .
C2B C3B C4 120(3) . .
C2B C3B H3B 119.8 . .
C4 C3B H3B 119.8 . .
C4 C5B C6B 115(3) . .
C4 C5B H5B 122.3 . .
C6B C5B H5B 122.3 . .
C1 C6B C5B 125(3) . .
C1 C6B H6B 117.4 . .
C5B C6B H6B 117.4 . .
C12B C7 C8B 117.0(18) . .
C8A C7 C12A 121.1(14) . .
C8A C7 P2 120.7(10) . .
C12B C7 P2 122.2(13) . .
C8B C7 P2 120.8(13) . .
C12A C7 P2 118.1(10) . .
C11B C10 C9B 120.8(18) . .
C9A C10 C11A 118.6(15) . .
C9A C10 H10 120.7 . .
C11A C10 H10 120.7 . .
C7 C8A C9A 121.3(19) . .
C7 C8A H8A 119.4 . .
C9A C8A H8A 119.4 . .
C10 C9A C8A 119(2) . .
C10 C9A H9A 120.3 . .
C8A C9A H9A 120.3 . .
C12A C11A C10 121.9(19) . .
C12A C11A H11A 119.0 . .
C10 C11A H11A 119.0 . .
C7 C12A C11A 117.4(18) . .
C7 C12A H12A 121.3 . .
C11A C12A H12A 121.3 . .
C7 C8B C9B 120(2) . .
C7 C8B H8B 120.1 . .
C9B C8B H8B 120.1 . .
C10 C9B C8B 121(2) . .
C10 C9B H9B 119.6 . .
C8B C9B H9B 119.6 . .
C10 C11B C12B 117(2) . .
C10 C11B H11B 121.7 . .
C12B C11B H11B 121.7 . .
C7 C12B C11B 125(2) . .
C7 C12B H12B 117.7 . .
C11B C12B H12B 117.7 . .

loop_
_geom_bond_atom_site_label_1
_geom_bond_atom_site_label_2
_geom_bond_distance
_geom_bond_site_symmetry_2
Ca1 O6 2.313(4) 4_575
Ca1 O3 2.343(4) 2_655
Ca1 O7W 2.416(5) 1_565
Ca1 O5 2.488(4) .
Ca1 O1 2.490(4) 4_475
Ca1 O4 2.496(4) 2
Ca1 O6 2.635(4) 2
Ca1 O2 2.736(4) 4_475
Ca1 P2 3.1397(17) 2
Ca1 P1 3.2173(17) 4_475
Ca1 Co1 3.3788(13) 1_455
Ca1 Co1 3.6273(13) 4_475
Co1 O4 1.948(4) 2_655
Co1 O5 1.997(3) 1_655
Co1 O2 1.999(4) 3_776
Co1 O1 2.006(3) .
Co1 P1 2.8104(16) .
Co1 Ca1 3.3789(13) 1_655
Co1 Ca1 3.6273(13) 4_676
Co1 Ca1 3.6310(13) 2_655
P1 O3 1.504(4) 1_565
P1 O2 1.538(4) .
P1 O1 1.553(3) .
P1 C1 1.780(6) .
P1 Ca1 3.2173(17) 4_676
P2 O6 1.510(4) .
P2 O5 1.532(3) .
P2 O4 1.539(4) .
P2 C7 1.791(5) .
P2 Ca1 3.1397(17) 2_545
O1 Ca1 2.490(4) 4_676
O2 Co1 1.999(4) 3_776
O2 Ca1 2.736(4) 4_676
O3 P1 1.504(4) 1_545
O3 Ca1 2.343(4) 2_645
O4 Co1 1.948(4) 2_645
O4 Ca1 2.496(4) 2_545
O5 Co1 1.997(3) 1_455
O6 Ca1 2.313(4) 4_576
O6 Ca1 2.635(4) 2_545
O7W Ca1 2.416(5) 1_545
O7W H7B 0.73(8) .
O7W H7A 0.64(6) .
C1 C2A 1.356(10) .
C1 C6B 1.374(19) .
C1 C2B 1.394(19) .
C1 C6A 1.402(10) .
C4 C3A 1.335(13) .
C4 C5B 1.36(2) .
C4 C3B 1.40(2) .
C4 C5A 1.405(12) .
C4 H4 0.9300 .
C2A C3A 1.383(11) .
C2A H2A 0.9300 .
C3A H3A 0.9300 .
C5A C6A 1.390(11) .
C5A H5A 0.9300 .
C6A H6A 0.9300 .
C2B C3B 1.39(2) .
C2B H2B 0.9300 .
C3B H3B 0.9300 .
C5B C6B 1.38(2) .
C5B H5B 0.9300 .
C6B H6B 0.9300 .
C7 C8A 1.363(16) .
C7 C12B 1.369(16) .
C7 C8B 1.376(16) .
C7 C12A 1.384(15) .
C10 C11B 1.366(18) .
C10 C9B 1.368(18) .
C10 C9A 1.371(16) .
C10 C11A 1.407(16) .
C10 H10 0.9300 .
C8A C9A 1.387(15) .
C8A H8A 0.9300 .
C9A H9A 0.9300 .
C11A C12A 1.389(16) .
C11A H11A 0.9300 .
C12A H12A 0.9300 .
C8B C9B 1.381(17) .
C8B H8B 0.9300 .
C9B H9B 0.9300 .
C11B C12B 1.375(18) .
C11B H11B 0.9300 .
C12B H12B 0.9300 .

loop_
_geom_torsion_atom_site_label_1
_geom_torsion_atom_site_label_2
_geom_torsion_atom_site_label_3
_geom_torsion_atom_site_label_4
_geom_torsion
_geom_torsion_site_symmetry_1
_geom_torsion_site_symmetry_2
_geom_torsion_site_symmetry_3
_geom_torsion_site_symmetry_4
O3 P1 O1 Co1 7.7(2) 1_565 . . .
O2 P1 O1 Co1 -114.2(2) . . . .
C1 P1 O1 Co1 128.5(2) . . . .
Ca1 P1 O1 Co1 -111.4(2) 4_676 . . .
O3 P1 O1 Ca1 119.19(19) 1_565 . . 4_676
O2 P1 O1 Ca1 -2.7(2) . . . 4_676
C1 P1 O1 Ca1 -120.0(2) . . . 4_676
Co1 P1 O1 Ca1 111.4(2) . . . 4_676
O3 P1 O2 Co1 -14.6(3) 1_565 . . 3_776
O1 P1 O2 Co1 104.0(2) . . . 3_776
C1 P1 O2 Co1 -139.4(3) . . . 3_776
Co1 P1 O2 Co1 57.7(2) . . . 3_776
Ca1 P1 O2 Co1 101.6(2) 4_676 . . 3_776
O3 P1 O2 Ca1 -116.19(19) 1_565 . . 4_676
O1 P1 O2 Ca1 2.43(19) . . . 4_676
C1 P1 O2 Ca1 119.0(2) . . . 4_676
Co1 P1 O2 Ca1 -43.84(16) . . . 4_676
O6 P2 O4 Co1 122.8(3) . . . 2_645
O5 P2 O4 Co1 -0.5(3) . . . 2_645
C7 P2 O4 Co1 -118.6(3) . . . 2_645
Ca1 P2 O4 Co1 109.0(3) 2_545 . . 2_645
O6 P2 O4 Ca1 13.8(2) . . . 2_545
O5 P2 O4 Ca1 -109.50(18) . . . 2_545
C7 P2 O4 Ca1 132.4(2) . . . 2_545
O6 P2 O5 Co1 11.5(3) . . . 1_455
O4 P2 O5 Co1 131.0(2) . . . 1_455
C7 P2 O5 Co1 -110.2(3) . . . 1_455
Ca1 P2 O5 Co1 74.7(2) 2_545 . . 1_455
O6 P2 O5 Ca1 -154.6(3) . . . .
O4 P2 O5 Ca1 -35.0(4) . . . .
C7 P2 O5 Ca1 83.7(4) . . . .
Ca1 P2 O5 Ca1 -91.3(3) 2_545 . . .
O5 P2 O6 Ca1 -31.1(5) . . . 4_576
O4 P2 O6 Ca1 -152.5(4) . . . 4_576
C7 P2 O6 Ca1 89.5(5) . . . 4_576
Ca1 P2 O6 Ca1 -139.6(5) 2_545 . . 4_576
O5 P2 O6 Ca1 108.45(18) . . . 2_545
O4 P2 O6 Ca1 -12.9(2) . . . 2_545
C7 P2 O6 Ca1 -130.9(2) . . . 2_545
O3 P1 C1 C2A -103.5(9) 1_565 . . .
O2 P1 C1 C2A 22.1(9) . . . .
O1 P1 C1 C2A 138.0(8) . . . .
Co1 P1 C1 C2A -177.4(8) . . . .
Ca1 P1 C1 C2A 85.9(9) 4_676 . . .
O3 P1 C1 C6B 12(2) 1_565 . . .
O2 P1 C1 C6B 137(2) . . . .
O1 P1 C1 C6B -107(2) . . . .
Co1 P1 C1 C6B -62(2) . . . .
Ca1 P1 C1 C6B -159(2) 4_676 . . .
O3 P1 C1 C2B -160.9(17) 1_565 . . .
O2 P1 C1 C2B -35.3(17) . . . .
O1 P1 C1 C2B 80.7(17) . . . .
Co1 P1 C1 C2B 125.2(17) . . . .
Ca1 P1 C1 C2B 28.6(17) 4_676 . . .
O3 P1 C1 C6A 76.0(7) 1_565 . . .
O2 P1 C1 C6A -158.3(7) . . . .
O1 P1 C1 C6A -42.4(7) . . . .
Co1 P1 C1 C6A 2.1(8) . . . .
Ca1 P1 C1 C6A -94.5(7) 4_676 . . .
C6A C1 C2A C3A -2.6(17) . . . .
P1 C1 C2A C3A 176.9(11) . . . .
C5A C4 C3A C2A -2(2) . . . .
C1 C2A C3A C4 3(2) . . . .
C3A C4 C5A C6A -1(2) . . . .
C4 C5A C6A C1 1.6(19) . . . .
C2A C1 C6A C5A 0.1(15) . . . .
P1 C1 C6A C5A -179.5(9) . . . .
C6B C1 C2B C3B 4(2) . . . .
P1 C1 C2B C3B 177.4(11) . . . .
C1 C2B C3B C4 6(2) . . . .
C5B C4 C3B C2B -18(4) . . . .
C3B C4 C5B C6B 17(5) . . . .
C2B C1 C6B C5B -5(5) . . . .
P1 C1 C6B C5B -178(3) . . . .
C4 C5B C6B C1 -5(6) . . . .
O6 P2 C7 C8A -173.6(14) . . . .
O5 P2 C7 C8A -49.8(15) . . . .
O4 P2 C7 C8A 69.6(15) . . . .
Ca1 P2 C7 C8A 124.0(14) 2_545 . . .
O6 P2 C7 C12B 37(2) . . . .
O5 P2 C7 C12B 161(2) . . . .
O4 P2 C7 C12B -80(2) . . . .
Ca1 P2 C7 C12B -25(2) 2_545 . . .
O6 P2 C7 C8B -144(2) . . . .
O5 P2 C7 C8B -20(2) . . . .
O4 P2 C7 C8B 99(2) . . . .
Ca1 P2 C7 C8B 154(2) 2_545 . . .
O6 P2 C7 C12A 4.9(17) . . . .
O5 P2 C7 C12A 128.7(16) . . . .
O4 P2 C7 C12A -111.9(16) . . . .
Ca1 P2 C7 C12A -57.5(17) 2_545 . . .
C12A C7 C8A C9A 4(3) . . . .
P2 C7 C8A C9A -178.0(14) . . . .
C11A C10 C9A C8A -2(3) . . . .
C7 C8A C9A C10 -2(3) . . . .
C9A C10 C11A C12A 5(3) . . . .
C8A C7 C12A C11A -1(3) . . . .
P2 C7 C12A C11A -179.5(15) . . . .
C10 C11A C12A C7 -3(3) . . . .
C12B C7 C8B C9B -2(3) . . . .
P2 C7 C8B C9B 179.6(19) . . . .
C11B C10 C9B C8B -1(4) . . . .
C7 C8B C9B C10 3(4) . . . .
C9B C10 C11B C12B -2(4) . . . .
C8B C7 C12B C11B -1(3) . . . .
P2 C7 C12B C11B 178(2) . . . .
C10 C11B C12B C7 3(4) . . . .
